data_7043722
loop_
_publ_author_name
'Roemer, Max'
'Wild, Duncan Andrew'
'Skelton, Brian W.'
'Sobolev, Alexandre N.'
'Nealon, Gareth'
'Piggott, Matthew'
'Koutsantonis, George'

_publ_section_title
;
 Control over cyclisation sequences of 1,1&#x2019;-bifunctional
 octamethylferrocenes to ferrocenophanes
;
_journal_name_full 'Dalton Trans.'
_journal_paper_doi 10.1039/C7DT02037F
_journal_year 2017
_chemical_formula_moiety 'C22 H28 Fe O'
_chemical_formula_sum 'C22 H28 Fe O'
_chemical_formula_weight 364.29
_space_group_IT_number 61
_symmetry_cell_setting orthorhombic
_symmetry_Int_Tables_number 61
_symmetry_space_group_name_Hall '-P 2ac 2ab'
_symmetry_space_group_name_H-M 'P b c a'
_atom_sites_solution_hydrogens geom
_audit_creation_date 2016-03-18T20:54:27-00:00
_audit_creation_method 'WinGX routine CIF_UPDATE'
_audit_update_record
;
2017-01-22 deposited with the CCDC.
2017-07-19 downloaded from the CCDC.
;
_cell_angle_alpha 90
_cell_angle_beta 90
_cell_angle_gamma 90
_cell_formula_units_Z 8
_cell_length_a 11.3755(9)
_cell_length_b 15.528(2)
_cell_length_c 20.3832(17)
_cell_measurement_reflns_used 2252
_cell_measurement_temperature 100(2)
_cell_measurement_theta_max 65.969
_cell_measurement_theta_min 4.333
_cell_volume 3600.5(6)
_computing_cell_refinement 'CrysAlisPro 1.171.38.41 (Rigaku OD, 2015)'
_computing_data_collection 'CrysAlisPro 1.171.38.41 (Rigaku OD, 2015)'
_computing_data_reduction 'CrysAlisPro 1.171.38.41 (Rigaku OD, 2015)'
_computing_molecular_graphics 'Diamond (Brandenburg, K., (1999)'
_computing_publication_material 'WinGX Farrugia, L. J. (1999)'
_computing_structure_refinement 'SHELXL-2014 (Sheldrick, 2015)'
_computing_structure_solution 'SHELXT (Sheldrick, 2015)'
_diffrn_ambient_temperature 100(2)
_diffrn_detector 'CCD plate'
_diffrn_detector_area_resol_mean 10.4738
_diffrn_measured_fraction_theta_full 0.982
_diffrn_measured_fraction_theta_max 0.98
_diffrn_measurement_device 'four-circle diffractometer'
_diffrn_measurement_device_type 'Oxford Diffraction Gemini diffractometer'
_diffrn_measurement_method '\w scans'
_diffrn_orient_matrix_UB_11 -0.0812499
_diffrn_orient_matrix_UB_12 -0.025665
_diffrn_orient_matrix_UB_13 0.0572618
_diffrn_orient_matrix_UB_21 -0.0350979
_diffrn_orient_matrix_UB_22 0.095245
_diffrn_orient_matrix_UB_23 0.0094848
_diffrn_orient_matrix_UB_31 -0.1024349
_diffrn_orient_matrix_UB_32 -0.0117877
_diffrn_orient_matrix_UB_33 -0.0483038
_diffrn_radiation_monochromator mirror
_diffrn_radiation_probe x-ray
_diffrn_radiation_type CuK\a
_diffrn_radiation_wavelength 1.54178
_diffrn_reflns_av_R_equivalents 0.0579
_diffrn_reflns_av_unetI/netI 0.0913
_diffrn_reflns_Laue_measured_fraction_full 0.982
_diffrn_reflns_Laue_measured_fraction_max 0.98
_diffrn_reflns_limit_h_max 11
_diffrn_reflns_limit_h_min -13
_diffrn_reflns_limit_k_max 16
_diffrn_reflns_limit_k_min -18
_diffrn_reflns_limit_l_max 16
_diffrn_reflns_limit_l_min -24
_diffrn_reflns_number 10036
_diffrn_reflns_point_group_measured_fraction_full 0.982
_diffrn_reflns_point_group_measured_fraction_max 0.98
_diffrn_reflns_theta_full 67.679
_diffrn_reflns_theta_max 67.814
_diffrn_reflns_theta_min 5.286
_diffrn_source 'sealed X-ray tube'
_exptl_absorpt_coefficient_mu 6.732
_exptl_absorpt_correction_T_max 0.823
_exptl_absorpt_correction_T_min 0.412
_exptl_absorpt_correction_type analytical
_exptl_absorpt_process_details
;
      CrysAlisPro 1.171.38.41 (Rigaku Oxford Diffraction, 2015)
;
_exptl_crystal_colour yellow
_exptl_crystal_density_diffrn 1.344
_exptl_crystal_description plate
_exptl_crystal_F_000 1552
_exptl_crystal_size_max 0.206
_exptl_crystal_size_mid 0.166
_exptl_crystal_size_min 0.028
_refine_diff_density_max 0.94
_refine_diff_density_min -0.544
_refine_diff_density_rms 0.082
_refine_ls_extinction_method none
_refine_ls_goodness_of_fit_ref 1.049
_refine_ls_hydrogen_treatment constr
_refine_ls_matrix_type full
_refine_ls_number_parameters 225
_refine_ls_number_reflns 3201
_refine_ls_number_restraints 0
_refine_ls_restrained_S_all 1.049
_refine_ls_R_factor_all 0.0876
_refine_ls_R_factor_gt 0.0629
_refine_ls_shift/su_max 0.001
_refine_ls_shift/su_mean 0
_refine_ls_structure_factor_coef Fsqd
_refine_ls_weighting_details 'w=1/[\s^2^(Fo^2^)+(0.0873P)^2^+5.5896P] where P=(Fo^2^+2Fc^2^)/3'
_refine_ls_weighting_scheme calc
_refine_ls_wR_factor_gt 0.1628
_refine_ls_wR_factor_ref 0.1854
_reflns_number_gt 2359
_reflns_number_total 3201
_reflns_threshold_expression 'I > 2\s(I)'
_cod_data_source_file c7dt02037f2.cif
_cod_data_source_block gk423
_cod_database_code 7043722

loop_
_symmetry_equiv_pos_as_xyz
'x, y, z'
'-x+1/2, -y, z+1/2'
'-x, y+1/2, -z+1/2'
'x+1/2, -y+1/2, -z'
'-x, -y, -z'
'x-1/2, y, -z-1/2'
'x, -y-1/2, z-1/2'
'-x-1/2, y-1/2, z'

loop_
_atom_site_label
_atom_site_type_symbol
_atom_site_fract_x
_atom_site_fract_y
_atom_site_fract_z
_atom_site_U_iso_or_equiv
_atom_site_adp_type
_atom_site_occupancy
_atom_site_calc_flag
Fe1 Fe 0.55175(5) 0.29526(4) 0.62687(3) 0.0304(3) Uani 1 d
C11 C 0.6138(4) 0.2108(3) 0.5590(2) 0.0352(10) Uani 1 d
C112 C 0.5594(4) 0.1270(4) 0.5490(3) 0.0446(12) Uani 1 d
O112 O 0.6165(4) 0.0611(3) 0.5522(3) 0.0838(15) Uani 1 d
C113 C 0.4299(5) 0.1195(4) 0.5435(3) 0.0589(15) Uani 1 d
H11A H 0.4102 0.0739 0.5114 0.071 Uiso 1 calc
H11B H 0.3973 0.1745 0.527 0.071 Uiso 1 calc
C114 C 0.3745(5) 0.0985(5) 0.6079(3) 0.0696(18) Uani 1 d
H114 H 0.3361 0.0442 0.6106 0.083 Uiso 1 calc
C115 C 0.3721(4) 0.1462(4) 0.6620(3) 0.0495(13) Uani 1 d
H115 H 0.3391 0.1191 0.6995 0.059 Uiso 1 calc
C12 C 0.7045(4) 0.2286(3) 0.6072(2) 0.0342(10) Uani 1 d
C121 C 0.7645(4) 0.1627(3) 0.6496(2) 0.0399(11) Uani 1 d
H12A H 0.8303 0.1372 0.6254 0.06 Uiso 1 calc
H12B H 0.7082 0.1175 0.6614 0.06 Uiso 1 calc
H12C H 0.7939 0.1904 0.6895 0.06 Uiso 1 calc
C13 C 0.7278(4) 0.3186(3) 0.6058(2) 0.0367(10) Uani 1 d
C131 C 0.8187(4) 0.3642(4) 0.6458(3) 0.0447(12) Uani 1 d
H13A H 0.8283 0.3347 0.688 0.067 Uiso 1 calc
H13B H 0.7936 0.4237 0.6536 0.067 Uiso 1 calc
H13C H 0.8937 0.3642 0.6222 0.067 Uiso 1 calc
C14 C 0.6531(4) 0.3570(3) 0.5576(2) 0.0377(11) Uani 1 d
C141 C 0.6527(4) 0.4510(3) 0.5389(3) 0.0478(12) Uani 1 d
H14A H 0.7003 0.4594 0.4993 0.072 Uiso 1 calc
H14B H 0.6856 0.4852 0.5749 0.072 Uiso 1 calc
H14C H 0.5718 0.4696 0.5303 0.072 Uiso 1 calc
C15 C 0.5828(4) 0.2919(3) 0.5279(2) 0.0351(10) Uani 1 d
C151 C 0.5046(5) 0.3061(4) 0.4700(2) 0.0466(13) Uani 1 d
H15A H 0.4572 0.358 0.4771 0.07 Uiso 1 calc
H15B H 0.4525 0.2563 0.4645 0.07 Uiso 1 calc
H15C H 0.5526 0.3133 0.4305 0.07 Uiso 1 calc
C21 C 0.4135(4) 0.2354(3) 0.6721(2) 0.0399(11) Uani 1 d
C22 C 0.5014(4) 0.2602(3) 0.7198(2) 0.0395(11) Uani 1 d
C221 C 0.5615(4) 0.2011(4) 0.7669(3) 0.0489(13) Uani 1 d
H22A H 0.6417 0.2217 0.7749 0.073 Uiso 1 calc
H22B H 0.5643 0.1429 0.7483 0.073 Uiso 1 calc
H22C H 0.5178 0.2001 0.8083 0.073 Uiso 1 calc
C23 C 0.5166(4) 0.3518(3) 0.7162(2) 0.0380(11) Uani 1 d
C231 C 0.5964(5) 0.4053(4) 0.7576(3) 0.0526(14) Uani 1 d
H23A H 0.5538 0.4252 0.7966 0.079 Uiso 1 calc
H23B H 0.6235 0.4552 0.7323 0.079 Uiso 1 calc
H23C H 0.6642 0.3707 0.7712 0.079 Uiso 1 calc
C24 C 0.4374(4) 0.3838(3) 0.6671(2) 0.0388(11) Uani 1 d
C241 C 0.4195(5) 0.4767(4) 0.6506(3) 0.0523(13) Uani 1 d
H24A H 0.3925 0.4818 0.6051 0.078 Uiso 1 calc
H24B H 0.4939 0.5078 0.6557 0.078 Uiso 1 calc
H24C H 0.3604 0.5014 0.68 0.078 Uiso 1 calc
C25 C 0.3734(4) 0.3131(3) 0.6400(2) 0.0393(11) Uani 1 d
C251 C 0.2761(4) 0.3208(4) 0.5910(3) 0.0540(14) Uani 1 d
H25A H 0.2061 0.3443 0.6125 0.081 Uiso 1 calc
H25B H 0.2581 0.2638 0.573 0.081 Uiso 1 calc
H25C H 0.3005 0.3593 0.5554 0.081 Uiso 1 calc

loop_
_atom_site_aniso_label
_atom_site_aniso_U_11
_atom_site_aniso_U_22
_atom_site_aniso_U_33
_atom_site_aniso_U_23
_atom_site_aniso_U_13
_atom_site_aniso_U_12
Fe1 0.0252(4) 0.0375(4) 0.0285(4) -0.0009(3) -0.0003(3) 0.0010(3)
C11 0.027(2) 0.045(3) 0.033(2) -0.007(2) 0.0008(18) 0.0040(19)
C112 0.038(2) 0.047(3) 0.049(3) -0.017(2) -0.004(2) 0.010(2)
O112 0.067(3) 0.074(3) 0.110(4) -0.021(3) -0.013(3) 0.007(3)
C113 0.051(3) 0.063(4) 0.063(4) -0.015(3) 0.002(3) -0.013(3)
C114 0.054(3) 0.078(4) 0.077(4) -0.020(4) 0.013(3) -0.025(3)
C115 0.039(3) 0.057(3) 0.053(3) -0.012(3) 0.010(2) -0.013(2)
C12 0.027(2) 0.044(3) 0.032(2) 0.000(2) 0.0006(18) 0.0028(19)
C121 0.031(2) 0.050(3) 0.039(2) 0.001(2) -0.002(2) 0.007(2)
C13 0.026(2) 0.049(3) 0.035(2) 0.000(2) 0.0020(19) -0.004(2)
C131 0.033(2) 0.058(3) 0.044(3) 0.001(2) -0.002(2) -0.004(2)
C14 0.032(2) 0.050(3) 0.031(2) 0.005(2) 0.0033(19) 0.001(2)
C141 0.039(2) 0.050(3) 0.054(3) 0.011(3) 0.001(2) -0.002(2)
C15 0.029(2) 0.048(3) 0.028(2) -0.001(2) -0.0004(18) 0.005(2)
C151 0.045(3) 0.067(4) 0.028(2) 0.000(2) -0.003(2) 0.011(3)
C21 0.028(2) 0.053(3) 0.038(3) -0.001(2) 0.008(2) -0.004(2)
C22 0.029(2) 0.052(3) 0.037(2) 0.006(2) 0.003(2) 0.004(2)
C221 0.038(3) 0.067(4) 0.042(3) 0.010(3) 0.005(2) 0.008(2)
C23 0.032(2) 0.050(3) 0.032(2) -0.007(2) -0.0002(19) 0.004(2)
C231 0.048(3) 0.071(4) 0.039(3) -0.010(3) -0.001(2) -0.004(3)
C24 0.035(2) 0.045(3) 0.036(2) -0.004(2) 0.007(2) 0.003(2)
C241 0.060(3) 0.047(3) 0.050(3) -0.001(3) 0.005(3) 0.016(3)
C25 0.024(2) 0.057(3) 0.037(2) -0.003(2) 0.0032(19) 0.010(2)
C251 0.027(2) 0.084(4) 0.051(3) -0.001(3) -0.003(2) 0.006(3)

loop_
_atom_type_symbol
_atom_type_description
_atom_type_scat_dispersion_real
_atom_type_scat_dispersion_imag
_atom_type_scat_source
C C 0.0181 0.0091 'International Tables Vol C Tables 4.2.6.8 and 6.1.1.4'
H H 0 0 'International Tables Vol C Tables 4.2.6.8 and 6.1.1.4'
O O 0.0492 0.0322 'International Tables Vol C Tables 4.2.6.8 and 6.1.1.4'
Fe Fe -1.1336 3.1974 'International Tables Vol C Tables 4.2.6.8 and 6.1.1.4'

loop_
_exptl_crystal_face_index_h
_exptl_crystal_face_index_k
_exptl_crystal_face_index_l
_exptl_crystal_face_perp_dist
0 -1 0 0.0094
0 1 0 0.0187
1 0 -2 0.0877
-1 0 0 0.074
2 0 1 0.0888
-1 0 6 0.058
-1 0 -3 0.0949

loop_
_geom_angle_atom_site_label_1
_geom_angle_atom_site_label_2
_geom_angle_atom_site_label_3
_geom_angle
C11 Fe1 C21 106.3(2)
C11 Fe1 C15 41.71(18)
C21 Fe1 C15 124.39(19)
C11 Fe1 C22 123.6(2)
C21 Fe1 C22 41.32(19)
C15 Fe1 C22 161.8(2)
C11 Fe1 C14 68.86(19)
C21 Fe1 C14 161.91(19)
C15 Fe1 C14 40.55(19)
C22 Fe1 C14 155.86(19)
C11 Fe1 C23 160.68(19)
C21 Fe1 C23 69.3(2)
C15 Fe1 C23 156.1(2)
C22 Fe1 C23 40.9(2)
C14 Fe1 C23 121.1(2)
C11 Fe1 C24 156.84(18)
C21 Fe1 C24 68.8(2)
C15 Fe1 C24 121.14(19)
C22 Fe1 C24 68.55(19)
C14 Fe1 C24 108.4(2)
C23 Fe1 C24 40.76(18)
C11 Fe1 C12 41.51(17)
C21 Fe1 C12 120.5(2)
C15 Fe1 C12 69.51(18)
C22 Fe1 C12 106.35(18)
C14 Fe1 C12 68.18(18)
C23 Fe1 C12 123.32(18)
C24 Fe1 C12 160.64(19)
C11 Fe1 C25 121.04(19)
C21 Fe1 C25 41.2(2)
C15 Fe1 C25 107.49(18)
C22 Fe1 C25 69.02(18)
C14 Fe1 C25 125.19(19)
C23 Fe1 C25 68.77(18)
C24 Fe1 C25 40.49(19)
C12 Fe1 C25 157.0(2)
C11 Fe1 C13 68.75(18)
C21 Fe1 C13 155.8(2)
C15 Fe1 C13 68.58(18)
C22 Fe1 C13 120.38(18)
C14 Fe1 C13 40.39(18)
C23 Fe1 C13 107.16(18)
C24 Fe1 C13 125.0(2)
C12 Fe1 C13 40.16(18)
C25 Fe1 C13 161.7(2)
C12 C11 C15 107.6(4)
C12 C11 C112 124.6(4)
C15 C11 C112 127.7(4)
C12 C11 Fe1 70.3(2)
C15 C11 Fe1 69.7(3)
C112 C11 Fe1 121.7(3)
O112 C112 C11 121.3(5)
O112 C112 C113 118.0(5)
C11 C112 C113 120.2(5)
C112 C113 C114 111.8(5)
C112 C113 H11A 109.3
C114 C113 H11A 109.3
C112 C113 H11B 109.3
C114 C113 H11B 109.3
H11A C113 H11B 107.9
C115 C114 C113 128.0(6)
C115 C114 H114 116
C113 C114 H114 116
C114 C115 C21 129.3(5)
C114 C115 H115 115.4
C21 C115 H115 115.4
C13 C12 C11 107.8(4)
C13 C12 C121 126.6(4)
C11 C12 C121 125.6(4)
C13 C12 Fe1 70.6(3)
C11 C12 Fe1 68.2(2)
C121 C12 Fe1 127.7(3)
C12 C121 H12A 109.5
C12 C121 H12B 109.5
H12A C121 H12B 109.5
C12 C121 H12C 109.5
H12A C121 H12C 109.5
H12B C121 H12C 109.5
C12 C13 C14 108.3(4)
C12 C13 C131 125.7(4)
C14 C13 C131 126.0(5)
C12 C13 Fe1 69.3(2)
C14 C13 Fe1 69.1(2)
C131 C13 Fe1 129.4(3)
C13 C131 H13A 109.5
C13 C131 H13B 109.5
H13A C131 H13B 109.5
C13 C131 H13C 109.5
H13A C131 H13C 109.5
H13B C131 H13C 109.5
C15 C14 C13 109.2(4)
C15 C14 C141 125.3(4)
C13 C14 C141 125.4(4)
C15 C14 Fe1 69.3(3)
C13 C14 Fe1 70.5(2)
C141 C14 Fe1 128.4(3)
C14 C141 H14A 109.5
C14 C141 H14B 109.5
H14A C141 H14B 109.5
C14 C141 H14C 109.5
H14A C141 H14C 109.5
H14B C141 H14C 109.5
C14 C15 C11 107.1(4)
C14 C15 C151 124.4(4)
C11 C15 C151 128.0(4)
C14 C15 Fe1 70.2(2)
C11 C15 Fe1 68.6(2)
C151 C15 Fe1 132.1(3)
C15 C151 H15A 109.5
C15 C151 H15B 109.5
H15A C151 H15B 109.5
C15 C151 H15C 109.5
H15A C151 H15C 109.5
H15B C151 H15C 109.5
C22 C21 C25 107.4(4)
C22 C21 C115 124.3(5)
C25 C21 C115 128.2(5)
C22 C21 Fe1 69.5(3)
C25 C21 Fe1 70.1(3)
C115 C21 Fe1 127.4(3)
C23 C22 C21 108.3(4)
C23 C22 C221 125.9(5)
C21 C22 C221 125.8(5)
C23 C22 Fe1 69.9(3)
C21 C22 Fe1 69.2(3)
C221 C22 Fe1 129.0(3)
C22 C221 H22A 109.5
C22 C221 H22B 109.5
H22A C221 H22B 109.5
C22 C221 H22C 109.5
H22A C221 H22C 109.5
H22B C221 H22C 109.5
C22 C23 C24 107.6(4)
C22 C23 C231 126.7(4)
C24 C23 C231 125.7(5)
C22 C23 Fe1 69.2(3)
C24 C23 Fe1 69.7(3)
C231 C23 Fe1 128.3(3)
C23 C231 H23A 109.5
C23 C231 H23B 109.5
H23A C231 H23B 109.5
C23 C231 H23C 109.5
H23A C231 H23C 109.5
H23B C231 H23C 109.5
C25 C24 C23 108.9(4)
C25 C24 C241 125.8(4)
C23 C24 C241 125.2(5)
C25 C24 Fe1 69.9(3)
C23 C24 Fe1 69.6(3)
C241 C24 Fe1 129.7(4)
C24 C241 H24A 109.5
C24 C241 H24B 109.5
H24A C241 H24B 109.5
C24 C241 H24C 109.5
H24A C241 H24C 109.5
H24B C241 H24C 109.5
C24 C25 C21 107.8(4)
C24 C25 C251 125.0(5)
C21 C25 C251 127.0(5)
C24 C25 Fe1 69.7(3)
C21 C25 Fe1 68.7(2)
C251 C25 Fe1 130.6(3)
C25 C251 H25A 109.5
C25 C251 H25B 109.5
H25A C251 H25B 109.5
C25 C251 H25C 109.5
H25A C251 H25C 109.5
H25B C251 H25C 109.5

loop_
_geom_bond_atom_site_label_1
_geom_bond_atom_site_label_2
_geom_bond_distance
Fe1 C11 2.033(4)
Fe1 C21 2.047(5)
Fe1 C15 2.048(4)
Fe1 C22 2.052(5)
Fe1 C14 2.060(4)
Fe1 C23 2.061(5)
Fe1 C24 2.062(5)
Fe1 C12 2.063(4)
Fe1 C25 2.065(4)
Fe1 C13 2.080(4)
C11 C12 1.452(6)
C11 C15 1.453(7)
C11 C112 1.455(7)
C112 O112 1.214(7)
C112 C113 1.483(7)
C113 C114 1.493(9)
C113 H11A 0.99
C113 H11B 0.99
C114 C115 1.328(8)
C114 H114 0.95
C115 C21 1.477(7)
C115 H115 0.95
C12 C13 1.422(7)
C12 C121 1.503(6)
C121 H12A 0.98
C121 H12B 0.98
C121 H12C 0.98
C13 C14 1.429(6)
C13 C131 1.497(7)
C131 H13A 0.98
C131 H13B 0.98
C131 H13C 0.98
C14 C15 1.424(7)
C14 C141 1.509(7)
C141 H14A 0.98
C141 H14B 0.98
C141 H14C 0.98
C15 C151 1.495(6)
C151 H15A 0.98
C151 H15B 0.98
C151 H15C 0.98
C21 C22 1.446(7)
C21 C25 1.447(7)
C22 C23 1.436(7)
C22 C221 1.493(7)
C221 H22A 0.98
C221 H22B 0.98
C221 H22C 0.98
C23 C24 1.436(7)
C23 C231 1.491(7)
C231 H23A 0.98
C231 H23B 0.98
C231 H23C 0.98
C24 C25 1.428(7)
C24 C241 1.495(7)
C241 H24A 0.98
C241 H24B 0.98
C241 H24C 0.98
C25 C251 1.495(7)
C251 H25A 0.98
C251 H25B 0.98
C251 H25C 0.98
